data_2020601
loop_
_publ_author_name
'Infantes, Lourdes'
'Claramunt, Rosa M.'
'Sanz, Dionisia'
'Alkorta, Ibon'
'Elguero, Jos\'e'

_publ_section_title
;
 The structures of two scorpionates: thallium
 tetrakis(3-phenyl-1<i>H</i>-pyrazol-1-yl)borate and potassium
 tetrakis(3-cyclopropyl-1<i>H</i>-pyrazol-1-yl)borate
;
_journal_coeditor_code YP3117
_journal_issue 11
_journal_name_full 'Acta Crystallographica Section C'
_journal_page_first 819
_journal_page_last 825
_journal_paper_doi 10.1107/S2053229616007385
_journal_volume 72
_journal_year 2016
_chemical_formula_iupac '[Tl (C36 H28 B N8)]'
_chemical_formula_moiety 'C36 H28 B N8 Tl'
_chemical_formula_sum 'C36 H28 B N8 Tl'
_chemical_formula_weight 787.85
_chemical_name_systematic '[Tetrakis(3-phenyl-1<i>H</i>-pyrazol-1-yl)borato]thallium(I)'
_space_group_IT_number 14
_symmetry_cell_setting monoclinic
_symmetry_space_group_name_Hall '-P 2ybc'
_symmetry_space_group_name_H-M 'P 1 21/c 1'
_atom_sites_solution_hydrogens geom
_audit_creation_method 'WinGX routine CIF_UPDATE'
_cell_angle_alpha 90
_cell_angle_beta 91.463(2)
_cell_angle_gamma 90
_cell_formula_units_Z 4
_cell_length_a 9.9552(6)
_cell_length_b 13.1693(8)
_cell_length_c 24.7993(14)
_cell_measurement_reflns_used 9879
_cell_measurement_temperature 296(2)
_cell_measurement_theta_max 74.32
_cell_measurement_theta_min 3.57
_cell_volume 3250.2(3)
_computing_cell_refinement
;
SAINT (Bruker, 2013)
;
_computing_data_collection
;
APEX2 (Bruker, 2013)
;
_computing_data_reduction
;
SAINT (Bruker, 2013)
;
_computing_molecular_graphics
;
Mercury (Macrae <i>et al.</i>,  2008) and
ORTEP-3 for Windows (Farrugia , 2012)
;
_computing_structure_refinement
;
SHELXL2014 (Sheldrick, 2015)
;
_computing_structure_solution
;
SIR2014 (Burla <i>et al.</i>,  2015)
;
_diffrn_ambient_temperature 296(2)
_diffrn_measured_fraction_theta_full 1
_diffrn_measured_fraction_theta_max 0.994
_diffrn_measurement_device_type 'Bruker APEXII CCD'
_diffrn_measurement_method '\f and \w scans'
_diffrn_radiation_type CuK\a
_diffrn_radiation_wavelength 1.54178
_diffrn_reflns_av_R_equivalents 0.0446
_diffrn_reflns_limit_h_max 12
_diffrn_reflns_limit_h_min -12
_diffrn_reflns_limit_k_max 16
_diffrn_reflns_limit_k_min -16
_diffrn_reflns_limit_l_max 30
_diffrn_reflns_limit_l_min -30
_diffrn_reflns_number 45124
_diffrn_reflns_theta_full 67.679
_diffrn_reflns_theta_max 74.488
_diffrn_reflns_theta_min 3.566
_exptl_absorpt_coefficient_mu 9.855
_exptl_absorpt_correction_T_max 0.7538
_exptl_absorpt_correction_T_min 0.2175
_exptl_absorpt_correction_type multi-scan
_exptl_absorpt_process_details
;
(SADABS; Bruker, 2013)
;
_exptl_crystal_colour colourless
_exptl_crystal_density_diffrn 1.61
_exptl_crystal_description prism
_exptl_crystal_F_000 1544
_exptl_crystal_size_max 0.06
_exptl_crystal_size_mid 0.02
_exptl_crystal_size_min 0.02
_refine_diff_density_max 0.415
_refine_diff_density_min -1.272
_refine_ls_extinction_method none
_refine_ls_goodness_of_fit_ref 1.07
_refine_ls_hydrogen_treatment constr
_refine_ls_matrix_type full
_refine_ls_number_parameters 470
_refine_ls_number_reflns 6614
_refine_ls_number_restraints 28
_refine_ls_restrained_S_all 1.072
_refine_ls_R_factor_all 0.0348
_refine_ls_R_factor_gt 0.0285
_refine_ls_shift/su_max 0.003
_refine_ls_shift/su_mean 0
_refine_ls_structure_factor_coef Fsqd
_refine_ls_weighting_details 'w=1/[\s^2^(Fo^2^)+(0.0358P)^2^+1.7721P] where P=(Fo^2^+2Fc^2^)/3'
_refine_ls_weighting_scheme calc
_refine_ls_wR_factor_gt 0.0688
_refine_ls_wR_factor_ref 0.0721
_reflns_number_gt 5748
_reflns_number_total 6614
_reflns_threshold_expression 'I > 2\s(I)'
_cod_data_source_file yp3117sup1.cif
_cod_data_source_block comp1
_cod_depositor_comments 'Adding full bibliography for 2020601--2020602.cif.'
_cod_original_sg_symbol_H-M 'P 21/c'
_cod_database_code 2020601
_cod_database_fobs_code 2020601

loop_
_symmetry_equiv_pos_as_xyz
'x, y, z'
'-x, y+1/2, -z+1/2'
'-x, -y, -z'
'x, -y-1/2, z-1/2'

loop_
_atom_site_type_symbol
_atom_site_label
_atom_site_fract_x
_atom_site_fract_y
_atom_site_fract_z
_atom_site_U_iso_or_equiv
_atom_site_adp_type
_atom_site_calc_flag
_atom_site_occupancy
_atom_site_disorder_assembly
_atom_site_disorder_group
Tl Tl1 0.14310(2) 0.04696(2) 0.13345(2) 0.05693(6) Uani d 1 . .
B B1 0.0505(3) 0.1455(3) 0.26229(12) 0.0426(7) Uani d 1 . .
N N1 -0.0280(2) 0.14475(18) 0.35851(9) 0.0439(5) Uani d 1 . .
N N2 0.0314(2) 0.19608(19) 0.31732(9) 0.0442(5) Uani d 1 . .
C C1 0.0931(3) 0.2809(3) 0.33641(13) 0.0555(8) Uani d 1 . .
H H1 0.1411 0.3272 0.3161 0.067 Uiso calc 1 . .
C C2 0.0728(4) 0.2868(3) 0.39028(13) 0.0589(8) Uani d 1 . .
H H2 0.1027 0.3373 0.4139 0.071 Uiso calc 1 . .
C C3 -0.0029(3) 0.2005(2) 0.40278(11) 0.0452(6) Uani d 1 . .
C C4 -0.0498(3) 0.1690(2) 0.45605(11) 0.0484(7) Uani d 1 . .
C C5 -0.1287(5) 0.0862(4) 0.46254(16) 0.0809(12) Uani d 1 . .
H H5 -0.1581 0.0498 0.4324 0.097 Uiso calc 1 . .
C C6 -0.1662(6) 0.0548(4) 0.5134(2) 0.0971(16) Uani d 1 . .
H H6 -0.2172 -0.0039 0.517 0.117 Uiso calc 1 . .
C C7 -0.1289(5) 0.1093(4) 0.55790(16) 0.0828(13) Uani d 1 . .
H H7 -0.1568 0.0898 0.5919 0.099 Uiso calc 1 . .
C C8 -0.0515(6) 0.1914(4) 0.55210(15) 0.0964(16) Uani d 1 . .
H H8 -0.0243 0.2283 0.5825 0.116 Uiso calc 1 . .
C C9 -0.0113(5) 0.2225(3) 0.50173(14) 0.0821(13) Uani d 1 . .
H H9 0.0423 0.28 0.4986 0.098 Uiso calc 1 . .
N N1A -0.0851(3) 0.0801(2) 0.18346(9) 0.0472(6) Uani d 1 . .
N N2A -0.0821(2) 0.10520(19) 0.23705(9) 0.0442(5) Uani d 1 . .
C C1A -0.2042(3) 0.0907(3) 0.25772(13) 0.0523(7) Uani d 1 . .
H H1A -0.2273 0.103 0.2932 0.063 Uiso calc 1 . .
C C2A -0.2885(3) 0.0548(3) 0.21775(14) 0.0559(8) Uani d 1 . .
H H2A -0.3787 0.0376 0.2206 0.067 Uiso calc 1 . .
C C3A -0.2107(3) 0.0495(2) 0.17183(12) 0.0462(7) Uani d 1 . .
C C4A -0.2507(3) 0.0167(2) 0.11696(12) 0.0494(7) Uani d 1 . .
C C5A -0.1837(4) 0.0510(3) 0.07217(14) 0.0622(9) Uani d 1 . .
H H5A -0.1131 0.0968 0.0765 0.075 Uiso calc 1 . .
C C6A -0.2211(4) 0.0177(4) 0.02101(15) 0.0776(11) Uani d 1 . .
H H6A -0.1749 0.0409 -0.0087 0.093 Uiso calc 1 . .
C C7A -0.3251(5) -0.0487(4) 0.01375(17) 0.0845(13) Uani d 1 . .
H H7A -0.3494 -0.0711 -0.0207 0.101 Uiso calc 1 . .
C C8A -0.3933(4) -0.0823(4) 0.05747(17) 0.0779(11) Uani d 1 . .
H H8A -0.4642 -0.1277 0.0526 0.093 Uiso calc 1 . .
C C9A -0.3582(4) -0.0494(3) 0.10894(15) 0.0619(9) Uani d 1 . .
H H9A -0.4066 -0.0716 0.1382 0.074 Uiso calc 1 . .
N N1B 0.1877(2) -0.00706(19) 0.23031(9) 0.0421(5) Uani d 1 . .
N N2B 0.1539(2) 0.05854(17) 0.27058(9) 0.0420(5) Uani d 1 . .
C C1B 0.2282(3) 0.0377(2) 0.31547(12) 0.0501(7) Uani d 1 . .
H H1B 0.2235 0.0717 0.3482 0.06 Uiso calc 1 . .
C C2B 0.3117(3) -0.0417(3) 0.30479(13) 0.0551(8) Uani d 1 . .
H H2B 0.3737 -0.072 0.3284 0.066 Uiso calc 1 . .
C C3B 0.2844(3) -0.0680(2) 0.25089(12) 0.0442(6) Uani d 1 . .
C C4B 0.3480(3) -0.1468(2) 0.21797(12) 0.0452(6) Uani d 1 . .
C C5B 0.2896(3) -0.1823(2) 0.17041(14) 0.0528(7) Uani d 1 . .
H H5B 0.2059 -0.1576 0.1592 0.063 Uiso calc 1 . .
C C6B 0.3536(4) -0.2541(3) 0.13897(15) 0.0621(9) Uani d 1 . .
H H6B 0.3145 -0.2756 0.1065 0.075 Uiso calc 1 . .
C C7B 0.4759(4) -0.2932(3) 0.15651(17) 0.0705(10) Uani d 1 . .
H H7B 0.5193 -0.3414 0.1358 0.085 Uiso calc 1 . .
C C8B 0.5335(4) -0.2610(3) 0.20452(17) 0.0704(10) Uani d 1 . .
H H8B 0.6142 -0.2894 0.2168 0.084 Uiso calc 1 . .
C C9B 0.4720(3) -0.1867(3) 0.23473(14) 0.0587(8) Uani d 1 . .
H H9B 0.5136 -0.1633 0.2664 0.07 Uiso calc 1 . .
N N1C 0.2122(2) 0.20837(19) 0.19175(10) 0.0464(5) Uani d 1 . .
N N2C 0.1052(2) 0.22658(19) 0.22339(9) 0.0443(5) Uani d 1 . .
C C1C 0.0520(4) 0.3186(2) 0.21191(14) 0.0563(8) Uani d 1 . .
H H1C -0.0226 0.347 0.228 0.068 Uiso calc 1 . .
C C2C 0.1258(4) 0.3627(3) 0.17292(14) 0.0599(8) Uani d 1 . .
H H2C 0.1124 0.4262 0.1573 0.072 Uiso calc 1 . .
C C3C 0.2261(3) 0.2923(2) 0.16144(13) 0.0526(7) Uani d 1 . .
C C4C 0.3363(12) 0.3032(13) 0.1237(4) 0.064(5) Uani d 0.397(18) A 1
C C5C 0.422(2) 0.226(2) 0.1133(8) 0.059(5) Uani d 0.397(18) A 1
H H5C 0.4134 0.1643 0.1307 0.071 Uiso calc 0.397(18) A 1
C C6C 0.525(2) 0.2413(19) 0.0756(9) 0.069(5) Uani d 0.397(18) A 1
H H6C 0.5829 0.1888 0.0673 0.083 Uiso calc 0.397(18) A 1
C C7C 0.5359(18) 0.3295(17) 0.0528(8) 0.092(6) Uani d 0.397(18) A 1
H H7C 0.6045 0.3394 0.0286 0.11 Uiso calc 0.397(18) A 1
C C8C 0.4540(14) 0.4057(18) 0.0626(8) 0.110(7) Uani d 0.397(18) A 1
H H8C 0.4636 0.4671 0.0446 0.132 Uiso calc 0.397(18) A 1
C C9C 0.3533(12) 0.3942(14) 0.1000(8) 0.087(6) Uani d 0.397(18) A 1
H H9C 0.2984 0.4487 0.1085 0.104 Uiso calc 0.397(18) A 1
C C4D 0.3282(10) 0.2899(8) 0.1192(4) 0.064(3) Uani d 0.603(18) A 2
C C5D 0.4437(15) 0.2330(12) 0.1254(6) 0.058(3) Uani d 0.603(18) A 2
H H5D 0.4574 0.196 0.157 0.069 Uiso calc 0.603(18) A 2
C C6D 0.539(2) 0.2290(13) 0.0867(8) 0.082(4) Uani d 0.603(18) A 2
H H6D 0.6148 0.1886 0.0922 0.098 Uiso calc 0.603(18) A 2
C C7D 0.5227(14) 0.2870(9) 0.0373(5) 0.080(3) Uani d 0.603(18) A 2
H H7D 0.5882 0.2864 0.0113 0.096 Uiso calc 0.603(18) A 2
C C8D 0.4087(13) 0.3422(10) 0.0305(5) 0.108(5) Uani d 0.603(18) A 2
H H8D 0.3953 0.3794 -0.0011 0.13 Uiso calc 0.603(18) A 2
C C9D 0.3122(12) 0.3443(9) 0.0691(5) 0.091(4) Uani d 0.603(18) A 2
H H9D 0.2344 0.3819 0.0627 0.109 Uiso calc 0.603(18) A 2

loop_
_atom_site_aniso_label
_atom_site_aniso_U_11
_atom_site_aniso_U_22
_atom_site_aniso_U_33
_atom_site_aniso_U_12
_atom_site_aniso_U_13
_atom_site_aniso_U_23
Tl1 0.07118(10) 0.06286(10) 0.03707(8) 0.00501(6) 0.00786(6) -0.00129(5)
B1 0.0456(16) 0.0458(17) 0.0367(14) 0.0003(14) 0.0067(12) -0.0027(13)
N1 0.0494(13) 0.0463(13) 0.0363(11) -0.0030(11) 0.0051(9) -0.0047(10)
N2 0.0484(13) 0.0464(13) 0.0380(11) -0.0046(11) 0.0058(9) -0.0057(10)
C1 0.0639(19) 0.0528(18) 0.0498(16) -0.0143(16) 0.0055(14) -0.0040(14)
C2 0.071(2) 0.059(2) 0.0467(16) -0.0150(17) 0.0038(14) -0.0147(14)
C3 0.0479(15) 0.0490(16) 0.0386(14) -0.0007(13) 0.0009(11) -0.0046(12)
C4 0.0531(16) 0.0540(18) 0.0380(14) 0.0051(14) 0.0019(12) -0.0029(12)
C5 0.103(3) 0.094(3) 0.0460(19) -0.033(3) 0.0108(19) -0.0048(19)
C6 0.112(4) 0.119(4) 0.060(3) -0.038(3) 0.017(2) 0.013(2)
C7 0.107(3) 0.094(3) 0.048(2) 0.016(3) 0.018(2) 0.011(2)
C8 0.174(5) 0.079(3) 0.0362(18) 0.007(3) 0.003(2) -0.0063(18)
C9 0.141(4) 0.064(2) 0.0409(17) -0.012(3) -0.002(2) -0.0039(17)
N1A 0.0525(14) 0.0545(14) 0.0348(12) 0.0006(12) 0.0017(10) -0.0046(10)
N2A 0.0484(13) 0.0489(14) 0.0355(11) 0.0019(11) 0.0035(9) -0.0043(10)
C1A 0.0491(16) 0.0642(19) 0.0441(15) -0.0030(15) 0.0110(12) -0.0087(14)
C2A 0.0460(16) 0.073(2) 0.0489(17) -0.0018(15) 0.0049(13) -0.0057(15)
C3A 0.0533(16) 0.0450(16) 0.0401(15) 0.0040(13) -0.0026(12) -0.0006(12)
C4A 0.0553(17) 0.0519(17) 0.0408(15) 0.0071(14) -0.0044(12) -0.0007(13)
C5A 0.064(2) 0.077(2) 0.0451(17) -0.0010(18) -0.0044(14) 0.0051(15)
C6A 0.081(3) 0.112(3) 0.0392(17) 0.005(3) -0.0019(16) 0.0031(19)
C7A 0.088(3) 0.117(4) 0.048(2) -0.003(3) -0.0152(19) -0.012(2)
C8A 0.078(3) 0.093(3) 0.062(2) -0.012(2) -0.0157(19) -0.010(2)
C9A 0.065(2) 0.071(2) 0.0488(18) -0.0037(17) -0.0073(15) -0.0019(15)
N1B 0.0445(12) 0.0427(12) 0.0392(12) 0.0030(10) 0.0050(9) -0.0002(10)
N2B 0.0473(13) 0.0441(13) 0.0348(11) -0.0008(10) 0.0043(9) -0.0007(9)
C1B 0.0527(17) 0.0601(19) 0.0375(14) -0.0016(15) 0.0009(12) 0.0020(12)
C2B 0.0549(18) 0.066(2) 0.0447(16) 0.0078(16) -0.0024(13) 0.0067(14)
C3B 0.0407(14) 0.0472(16) 0.0450(15) -0.0044(12) 0.0056(11) 0.0059(12)
C4B 0.0409(14) 0.0444(15) 0.0507(15) -0.0008(12) 0.0085(11) 0.0068(12)
C5B 0.0443(16) 0.0493(17) 0.0647(19) 0.0016(14) 0.0018(14) -0.0023(15)
C6B 0.060(2) 0.064(2) 0.063(2) -0.0008(17) 0.0062(15) -0.0111(16)
C7B 0.061(2) 0.068(2) 0.084(3) 0.0122(18) 0.0167(18) -0.013(2)
C8B 0.0521(19) 0.078(3) 0.081(2) 0.0204(18) 0.0037(17) -0.004(2)
C9B 0.0499(17) 0.066(2) 0.0597(18) 0.0075(16) -0.0015(14) 0.0029(16)
N1C 0.0442(13) 0.0448(13) 0.0506(13) 0.0022(11) 0.0089(10) 0.0061(11)
N2C 0.0475(13) 0.0446(13) 0.0410(12) 0.0037(11) 0.0069(10) 0.0009(10)
C1C 0.0631(19) 0.0504(18) 0.0558(18) 0.0138(16) 0.0107(15) 0.0041(14)
C2C 0.067(2) 0.0494(18) 0.0632(19) 0.0087(16) 0.0083(16) 0.0136(16)
C3C 0.0474(16) 0.0499(17) 0.0607(18) 0.0003(14) 0.0059(13) 0.0127(14)
C4C 0.049(9) 0.072(10) 0.070(10) -0.005(8) -0.007(7) 0.042(7)
C5C 0.051(7) 0.074(8) 0.052(9) -0.009(6) 0.001(6) 0.000(6)
C6C 0.049(7) 0.090(10) 0.071(9) 0.004(7) 0.023(6) 0.009(7)
C7C 0.062(7) 0.128(18) 0.087(12) -0.018(11) 0.018(7) 0.022(11)
C8C 0.089(9) 0.127(15) 0.115(14) -0.011(10) 0.030(8) 0.063(13)
C9C 0.075(7) 0.090(10) 0.097(11) 0.013(7) 0.025(7) 0.049(9)
C4D 0.058(7) 0.052(5) 0.083(7) 0.000(5) 0.028(5) 0.014(5)
C5D 0.055(6) 0.069(5) 0.049(5) 0.008(4) 0.006(4) 0.008(4)
C6D 0.077(7) 0.084(6) 0.085(7) 0.018(5) 0.016(5) 0.020(5)
C7D 0.085(7) 0.072(6) 0.087(7) -0.004(5) 0.050(5) 0.002(5)
C8D 0.115(8) 0.118(9) 0.095(7) 0.031(7) 0.055(6) 0.059(7)
C9D 0.089(6) 0.093(7) 0.092(7) 0.032(6) 0.045(5) 0.042(6)

loop_
_atom_type_symbol
_atom_type_description
_atom_type_scat_dispersion_real
_atom_type_scat_dispersion_imag
_atom_type_scat_source
C C 0.0181 0.0091 'International Tables Vol C Tables 4.2.6.8 and 6.1.1.4'
H H 0 0 'International Tables Vol C Tables 4.2.6.8 and 6.1.1.4'
B B 0.009 0.0039 'International Tables Vol C Tables 4.2.6.8 and 6.1.1.4'
N N 0.0311 0.018 'International Tables Vol C Tables 4.2.6.8 and 6.1.1.4'
Tl Tl -4.1627 8.09 'International Tables Vol C Tables 4.2.6.8 and 6.1.1.4'

loop_
_geom_angle_atom_site_label_1
_geom_angle_atom_site_label_2
_geom_angle_atom_site_label_3
_geom_angle
N1B Tl1 N1C 70.82(8)
N1B Tl1 N1A 74.60(7)
N1C Tl1 N1A 80.00(7)
N2 B1 N2A 112.7(2)
N2 B1 N2C 108.0(2)
N2A B1 N2C 107.2(2)
N2 B1 N2B 107.5(2)
N2A B1 N2B 111.0(2)
N2C B1 N2B 110.5(2)
C3 N1 N2 105.4(2)
C1 N2 N1 110.3(2)
C1 N2 B1 127.1(3)
N1 N2 B1 120.9(2)
N2 C1 C2 108.2(3)
N2 C1 H1 125.9
C2 C1 H1 125.9
C1 C2 C3 105.4(3)
C1 C2 H2 127.3
C3 C2 H2 127.3
N1 C3 C2 110.7(3)
N1 C3 C4 121.6(3)
C2 C3 C4 127.7(3)
C5 C4 C9 117.6(3)
C5 C4 C3 122.1(3)
C9 C4 C3 120.3(3)
C4 C5 C6 121.2(4)
C4 C5 H5 119.4
C6 C5 H5 119.4
C7 C6 C5 120.4(4)
C7 C6 H6 119.8
C5 C6 H6 119.8
C8 C7 C6 119.0(4)
C8 C7 H7 120.5
C6 C7 H7 120.5
C7 C8 C9 121.1(4)
C7 C8 H8 119.4
C9 C8 H8 119.4
C4 C9 C8 120.6(4)
C4 C9 H9 119.7
C8 C9 H9 119.7
C3A N1A N2A 106.2(2)
C3A N1A Tl1 131.04(19)
N2A N1A Tl1 119.75(17)
C1A N2A N1A 109.8(2)
C1A N2A B1 131.9(2)
N1A N2A B1 118.3(2)
N2A C1A C2A 108.5(3)
N2A C1A H1A 125.7
C2A C1A H1A 125.7
C1A C2A C3A 105.4(3)
C1A C2A H2A 127.3
C3A C2A H2A 127.3
N1A C3A C2A 110.1(3)
N1A C3A C4A 121.1(3)
C2A C3A C4A 128.8(3)
C5A C4A C9A 118.3(3)
C5A C4A C3A 121.4(3)
C9A C4A C3A 120.3(3)
C6A C5A C4A 120.5(4)
C6A C5A H5A 119.8
C4A C5A H5A 119.8
C7A C6A C5A 120.7(4)
C7A C6A H6A 119.7
C5A C6A H6A 119.7
C6A C7A C8A 119.6(4)
C6A C7A H7A 120.2
C8A C7A H7A 120.2
C7A C8A C9A 120.7(4)
C7A C8A H8A 119.6
C9A C8A H8A 119.6
C8A C9A C4A 120.2(4)
C8A C9A H9A 119.9
C4A C9A H9A 119.9
C3B N1B N2B 106.7(2)
C3B N1B Tl1 129.37(18)
N2B N1B Tl1 118.29(17)
C1B N2B N1B 109.5(2)
C1B N2B B1 127.5(2)
N1B N2B B1 123.0(2)
N2B C1B C2B 108.6(3)
N2B C1B H1B 125.7
C2B C1B H1B 125.7
C1B C2B C3B 105.7(3)
C1B C2B H2B 127.1
C3B C2B H2B 127.1
N1B C3B C2B 109.5(3)
N1B C3B C4B 121.6(3)
C2B C3B C4B 128.9(3)
C5B C4B C9B 118.4(3)
C5B C4B C3B 122.3(3)
C9B C4B C3B 119.3(3)
C4B C5B C6B 121.3(3)
C4B C5B H5B 119.4
C6B C5B H5B 119.4
C7B C6B C5B 119.3(3)
C7B C6B H6B 120.3
C5B C6B H6B 120.3
C8B C7B C6B 120.2(3)
C8B C7B H7B 119.9
C6B C7B H7B 119.9
C7B C8B C9B 120.4(3)
C7B C8B H8B 119.8
C9B C8B H8B 119.8
C8B C9B C4B 120.3(3)
C8B C9B H9B 119.8
C4B C9B H9B 119.8
C3C N1C N2C 105.7(2)
C3C N1C Tl1 112.5(2)
N2C N1C Tl1 105.06(17)
C1C N2C N1C 110.2(2)
C1C N2C B1 127.5(3)
N1C N2C B1 122.1(2)
N2C C1C C2C 108.5(3)
N2C C1C H1C 125.7
C2C C1C H1C 125.7
C1C C2C C3C 105.2(3)
C1C C2C H2C 127.4
C3C C2C H2C 127.4
N1C C3C C2C 110.3(3)
N1C C3C C4C 121.7(8)
C2C C3C C4C 127.9(8)
N1C C3C C4D 117.4(6)
C2C C3C C4D 131.8(6)
C9C C4C C5C 119.7(16)
C9C C4C C3C 118.0(13)
C5C C4C C3C 122.3(15)
C4C C5C C6C 119.4(19)
C4C C5C H5C 120.3
C6C C5C H5C 120.3
C7C C6C C5C 118.9(19)
C7C C6C H6C 120.5
C5C C6C H6C 120.5
C6C C7C C8C 123(2)
C6C C7C H7C 118.7
C8C C7C H7C 118.7
C7C C8C C9C 120.0(13)
C7C C8C H8C 120
C9C C8C H8C 120
C4C C9C C8C 119.2(13)
C4C C9C H9C 120.4
C8C C9C H9C 120.4
C5D C4D C9D 116.2(10)
C5D C4D C3C 121.3(12)
C9D C4D C3C 122.6(10)
C6D C5D C4D 122.3(12)
C6D C5D H5D 118.8
C4D C5D H5D 118.8
C5D C6D C7D 120.5(14)
C5D C6D H6D 119.7
C7D C6D H6D 119.7
C8D C7D C6D 117.6(12)
C8D C7D H7D 121.2
C6D C7D H7D 121.2
C7D C8D C9D 121.4(9)
C7D C8D H8D 119.3
C9D C8D H8D 119.3
C8D C9D C4D 121.9(8)
C8D C9D H9D 119.1
C4D C9D H9D 119.1

loop_
_geom_bond_atom_site_label_1
_geom_bond_atom_site_label_2
_geom_bond_distance
Tl1 N1B 2.533(2)
Tl1 N1C 2.652(3)
Tl1 N1A 2.652(3)
B1 N2 1.535(4)
B1 N2A 1.541(4)
B1 N2C 1.547(4)
B1 N2B 1.550(4)
N1 C3 1.339(4)
N1 N2 1.371(3)
N2 C1 1.354(4)
C1 C2 1.358(4)
C1 H1 0.93
C2 C3 1.402(5)
C2 H2 0.93
C3 C4 1.472(4)
C4 C5 1.355(5)
C4 C9 1.380(5)
C5 C6 1.387(6)
C5 H5 0.93
C6 C7 1.361(7)
C6 H6 0.93
C7 C8 1.338(7)
C7 H7 0.93
C8 C9 1.384(5)
C8 H8 0.93
C9 H9 0.93
N1A C3A 1.339(4)
N1A N2A 1.369(3)
N2A C1A 1.344(4)
C1A C2A 1.367(5)
C1A H1A 0.93
C2A C3A 1.395(4)
C2A H2A 0.93
C3A C4A 1.473(4)
C4A C5A 1.386(5)
C4A C9A 1.390(5)
C5A C6A 1.385(5)
C5A H5A 0.93
C6A C7A 1.364(6)
C6A H6A 0.93
C7A C8A 1.367(6)
C7A H7A 0.93
C8A C9A 1.384(5)
C8A H8A 0.93
C9A H9A 0.93
N1B C3B 1.344(4)
N1B N2B 1.369(3)
N2B C1B 1.349(4)
C1B C2B 1.365(5)
C1B H1B 0.93
C2B C3B 1.401(4)
C2B H2B 0.93
C3B C4B 1.473(4)
C4B C5B 1.383(4)
C4B C9B 1.396(4)
C5B C6B 1.391(5)
C5B H5B 0.93
C6B C7B 1.382(5)
C6B H6B 0.93
C7B C8B 1.375(6)
C7B H7B 0.93
C8B C9B 1.384(5)
C8B H8B 0.93
C9B H9B 0.93
N1C C3C 1.346(4)
N1C N2C 1.360(3)
N2C C1C 1.350(4)
C1C C2C 1.360(5)
C1C H1C 0.93
C2C C3C 1.398(5)
C2C H2C 0.93
C3C C4C 1.467(13)
C3C C4D 1.479(9)
C4C C9C 1.348(18)
C4C C5C 1.35(2)
C5C C6C 1.42(2)
C5C H5C 0.93
C6C C7C 1.30(2)
C6C H6C 0.93
C7C C8C 1.32(2)
C7C H7C 0.93
C8C C9C 1.390(16)
C8C H8C 0.93
C9C H9C 0.93
C4D C5D 1.378(15)
C4D C9D 1.438(15)
C5D C6D 1.366(17)
C5D H5D 0.93
C6D C7D 1.450(19)
C6D H6D 0.93
C7D C8D 1.355(15)
C7D H7D 0.93
C8D C9D 1.374(10)
C8D H8D 0.93
C9D H9D 0.93

loop_
_geom_torsion_atom_site_label_1
_geom_torsion_atom_site_label_2
_geom_torsion_atom_site_label_3
_geom_torsion_atom_site_label_4
_geom_torsion
C3 N1 N2 C1 0.8(3)
C3 N1 N2 B1 167.0(3)
N2A B1 N2 C1 -140.7(3)
N2C B1 N2 C1 -22.5(4)
N2B B1 N2 C1 96.7(3)
N2A B1 N2 N1 55.6(4)
N2C B1 N2 N1 173.8(2)
N2B B1 N2 N1 -67.0(3)
N1 N2 C1 C2 -1.0(4)
B1 N2 C1 C2 -166.1(3)
N2 C1 C2 C3 0.7(4)
N2 N1 C3 C2 -0.4(3)
N2 N1 C3 C4 -179.2(3)
C1 C2 C3 N1 -0.2(4)
C1 C2 C3 C4 178.6(3)
N1 C3 C4 C5 -4.9(5)
C2 C3 C4 C5 176.5(4)
N1 C3 C4 C9 173.6(3)
C2 C3 C4 C9 -5.1(5)
C9 C4 C5 C6 -1.8(7)
C3 C4 C5 C6 176.7(4)
C4 C5 C6 C7 2.8(9)
C5 C6 C7 C8 -2.4(8)
C6 C7 C8 C9 1.2(8)
C5 C4 C9 C8 0.5(7)
C3 C4 C9 C8 -178.0(4)
C7 C8 C9 C4 -0.3(8)
C3A N1A N2A C1A -0.3(3)
Tl1 N1A N2A C1A -162.8(2)
C3A N1A N2A B1 -178.9(3)
Tl1 N1A N2A B1 18.7(3)
N2 B1 N2A C1A -13.1(5)
N2C B1 N2A C1A -131.8(3)
N2B B1 N2A C1A 107.5(4)
N2 B1 N2A N1A 165.1(2)
N2C B1 N2A N1A 46.4(3)
N2B B1 N2A N1A -74.3(3)
N1A N2A C1A C2A 0.6(4)
B1 N2A C1A C2A 178.9(3)
N2A C1A C2A C3A -0.6(4)
N2A N1A C3A C2A 0.0(3)
Tl1 N1A C3A C2A 159.6(2)
N2A N1A C3A C4A 179.8(3)
Tl1 N1A C3A C4A -20.5(4)
C1A C2A C3A N1A 0.4(4)
C1A C2A C3A C4A -179.4(3)
N1A C3A C4A C5A -25.4(5)
C2A C3A C4A C5A 154.4(3)
N1A C3A C4A C9A 155.1(3)
C2A C3A C4A C9A -25.1(5)
C9A C4A C5A C6A -1.7(5)
C3A C4A C5A C6A 178.7(3)
C4A C5A C6A C7A 0.5(6)
C5A C6A C7A C8A 0.4(7)
C6A C7A C8A C9A 0.1(7)
C7A C8A C9A C4A -1.4(7)
C5A C4A C9A C8A 2.2(5)
C3A C4A C9A C8A -178.3(4)
C3B N1B N2B C1B -0.4(3)
Tl1 N1B N2B C1B -156.38(19)
C3B N1B N2B B1 176.6(2)
Tl1 N1B N2B B1 20.6(3)
N2 B1 N2B C1B -8.1(4)
N2A B1 N2B C1B -131.7(3)
N2C B1 N2B C1B 109.5(3)
N2 B1 N2B N1B 175.4(2)
N2A B1 N2B N1B 51.8(3)
N2C B1 N2B N1B -67.0(3)
N1B N2B C1B C2B 0.2(3)
B1 N2B C1B C2B -176.7(3)
N2B C1B C2B C3B 0.1(4)
N2B N1B C3B C2B 0.5(3)
Tl1 N1B C3B C2B 152.9(2)
N2B N1B C3B C4B -178.3(2)
Tl1 N1B C3B C4B -25.9(4)
C1B C2B C3B N1B -0.4(4)
C1B C2B C3B C4B 178.2(3)
N1B C3B C4B C5B -18.5(4)
C2B C3B C4B C5B 163.0(3)
N1B C3B C4B C9B 160.8(3)
C2B C3B C4B C9B -17.7(5)
C9B C4B C5B C6B -1.7(5)
C3B C4B C5B C6B 177.7(3)
C4B C5B C6B C7B 2.2(5)
C5B C6B C7B C8B -0.2(6)
C6B C7B C8B C9B -2.3(6)
C7B C8B C9B C4B 2.8(6)
C5B C4B C9B C8B -0.8(5)
C3B C4B C9B C8B 179.8(3)
C3C N1C N2C C1C 1.6(3)
Tl1 N1C N2C C1C -117.6(2)
C3C N1C N2C B1 176.5(3)
Tl1 N1C N2C B1 57.3(3)
N2 B1 N2C C1C -53.7(4)
N2A B1 N2C C1C 68.0(4)
N2B B1 N2C C1C -170.9(3)
N2 B1 N2C N1C 132.3(3)
N2A B1 N2C N1C -106.0(3)
N2B B1 N2C N1C 15.0(4)
N1C N2C C1C C2C -1.1(4)
B1 N2C C1C C2C -175.7(3)
N2C C1C C2C C3C 0.1(4)
N2C N1C C3C C2C -1.5(4)
Tl1 N1C C3C C2C 112.6(3)
N2C N1C C3C C4C 177.0(3)
Tl1 N1C C3C C4C -68.9(4)
N2C N1C C3C C4D -174.4(4)
Tl1 N1C C3C C4D -60.3(5)
C1C C2C C3C N1C 0.9(4)
C1C C2C C3C C4C -177.5(4)
C1C C2C C3C C4D 172.4(5)
N1C C3C C4C C9C -171.7(9)
C2C C3C C4C C9C 6.5(9)
N1C C3C C4C C5C 6.6(9)
C2C C3C C4C C5C -175.2(9)
C9C C4C C5C C6C -2.9(8)
C3C C4C C5C C6C 178.8(5)
C4C C5C C6C C7C 1.6(12)
C5C C6C C7C C8C -1.2(17)
C6C C7C C8C C9C 2.2(17)
C5C C4C C9C C8C 3.9(11)
C3C C4C C9C C8C -177.8(7)
C7C C8C C9C C4C -3.5(15)
N1C C3C C4D C5D -30.9(9)
C2C C3C C4D C5D 158.0(8)
N1C C3C C4D C9D 147.7(8)
C2C C3C C4D C9D -23.4(9)
C9D C4D C5D C6D 0.8(12)
C3C C4D C5D C6D 179.5(9)
C4D C5D C6D C7D 1.2(17)
C5D C6D C7D C8D -2.0(19)
C6D C7D C8D C9D 0.8(18)
C7D C8D C9D C4D 1.2(17)
C5D C4D C9D C8D -2.0(13)
C3C C4D C9D C8D 179.3(8)
